data_7159025
loop_
_publ_author_name
'Nguyen, Hoang Yen'
'Tran, Thi Minh Chau'
'Nguyen, Van Ha'
'Retailleau, Pascal'
'Mac, Dinh Hung'
'Nguyen, Thanh Binh'

_publ_section_title
;
 Reaction of 1-acetonaphthones with anilines and elemental sulfur: rapid
 construction of 1-anilinonaphtho[2,1-<i>b</i>]thiophenes.
;
_journal_issue 3
_journal_name_full 'Organic &amp; biomolecular chemistry'
_journal_page_first 503
_journal_page_last 507
_journal_paper_doi 10.1039/d2ob01898e
_journal_volume 21
_journal_year 2023
_chemical_formula_moiety 'C18 H13 N S'
_chemical_formula_sum 'C18 H13 N S'
_chemical_formula_weight 275.35
_chemical_name_systematic N-phenylnaphtho[2,1-b]thiophen-1-amine
_space_group_crystal_system orthorhombic
_space_group_IT_number 19
_space_group_name_Hall 'P 2ac 2ab'
_space_group_name_H-M_alt 'P 21 21 21'
_atom_sites_solution_hydrogens mixed
_atom_sites_solution_primary other
_atom_sites_solution_secondary difmap
_audit_creation_date 2022-10-14
_audit_creation_method
;
Olex2 1.5-ac5-024
(compiled 2022.04.12 svn.rca3783a0 for Rigaku Oxford Diffraction, GUI svn.r6498)
;
_audit_update_record
;
2022-10-14 deposited with the CCDC.	2022-12-05 downloaded from the CCDC.
;
_cell_angle_alpha 90
_cell_angle_beta 90
_cell_angle_gamma 90
_cell_formula_units_Z 4
_cell_length_a 5.7573(3)
_cell_length_b 8.3305(6)
_cell_length_c 30.537(2)
_cell_measurement_reflns_used 4542
_cell_measurement_temperature 293.1(10)
_cell_measurement_theta_max 23.4950
_cell_measurement_theta_min 3.5660
_cell_volume 1464.59(16)
_computing_cell_refinement 'CrysAlisPro 1.171.42.64a (Rigaku OD, 2022)'
_computing_data_collection 'CrysAlisPro 1.171.42.64a (Rigaku OD, 2022)'
_computing_data_reduction 'CrysAlisPro 1.171.42.64a (Rigaku OD, 2022)'
_computing_molecular_graphics 'Olex2 1.5-ac5-024 (Dolomanov et al., 2009)'
_computing_publication_material 'Olex2 1.5-ac5-024 (Dolomanov et al., 2009)'
_computing_structure_refinement 'SHELXL 2018/3 (Sheldrick, 2015)'
_computing_structure_solution 'SHELXT  (Sheldrick, 2015)'
_diffrn_ambient_environment air
_diffrn_ambient_temperature 293.1(10)
_diffrn_detector 'Hybrid Pixel Array Detector'
_diffrn_detector_area_resol_mean 5.8140
_diffrn_measured_fraction_theta_full 0.998
_diffrn_measured_fraction_theta_max 0.998
_diffrn_measurement_details
;
List of Runs (angles in degrees, time in seconds):

  # Type    Start    End  Width  t~exp~   \w     \q     \k     \f   Frames
#--------------------------------------------------------------------------
  1  \w    -53.00  99.00   0.50   15.00    --   10.10  38.00  60.00  304
  2  \w    -53.00  99.00   0.50   15.00    --   10.10  38.00 -30.00  304
  3  \w    -48.00  90.00   0.50   15.00    --   10.10  38.00-150.00  276
;
_diffrn_measurement_device 'four-circle diffractometer'
_diffrn_measurement_device_type 'XtaLAB AFC12 (RINC): Kappa single'
_diffrn_measurement_method '\w scans'
_diffrn_orient_matrix_type 'CrysAlisPro convention (1999,Acta A55,543-557)'
_diffrn_orient_matrix_UB_11 -0.0264030000
_diffrn_orient_matrix_UB_12 0.0759996000
_diffrn_orient_matrix_UB_13 0.0091892000
_diffrn_orient_matrix_UB_21 0.0167739000
_diffrn_orient_matrix_UB_22 0.0363693000
_diffrn_orient_matrix_UB_23 -0.0207632000
_diffrn_orient_matrix_UB_31 -0.1191824000
_diffrn_orient_matrix_UB_32 -0.0117570000
_diffrn_orient_matrix_UB_33 -0.0049784000
_diffrn_radiation_monochromator mirror
_diffrn_radiation_probe x-ray
_diffrn_radiation_type 'Mo K\a'
_diffrn_radiation_wavelength 0.71073
_diffrn_reflns_av_R_equivalents 0.0420
_diffrn_reflns_av_unetI/netI 0.0354
_diffrn_reflns_Laue_measured_fraction_full 0.998
_diffrn_reflns_Laue_measured_fraction_max 0.998
_diffrn_reflns_limit_h_max 6
_diffrn_reflns_limit_h_min -5
_diffrn_reflns_limit_k_max 10
_diffrn_reflns_limit_k_min -10
_diffrn_reflns_limit_l_max 36
_diffrn_reflns_limit_l_min -36
_diffrn_reflns_number 14049
_diffrn_reflns_point_group_measured_fraction_full 0.999
_diffrn_reflns_point_group_measured_fraction_max 0.999
_diffrn_reflns_theta_full 25.242
_diffrn_reflns_theta_max 25.347
_diffrn_reflns_theta_min 2.534
_diffrn_source 'micro-focus sealed X-ray tube'
_diffrn_source_type 'Rigaku (Mo) X-ray Source'
_exptl_absorpt_coefficient_mu 0.209
_exptl_absorpt_correction_T_max 0.88192
_exptl_absorpt_correction_T_min 0.16952
_exptl_absorpt_correction_type multi-scan
_exptl_absorpt_process_details
;
CrysAlisPro 1.171.42.64a (Rigaku Oxford Diffraction, 2022)
Empirical absorption correction using spherical harmonics,
implemented in SCALE3 ABSPACK scaling algorithm.
;
_exptl_crystal_colour 'clear yellow'
_exptl_crystal_colour_lustre clear
_exptl_crystal_colour_primary yellow
_exptl_crystal_density_diffrn 1.249
_exptl_crystal_description plate
_exptl_crystal_F_000 576
_exptl_crystal_size_max 0.22
_exptl_crystal_size_mid 0.16
_exptl_crystal_size_min 0.04
_exptl_crystal_size_rad 0.400
_refine_diff_density_max 0.135
_refine_diff_density_min -0.221
_refine_diff_density_rms 0.028
_refine_ls_abs_structure_details
;
 Flack x determined using 632 quotients [(I+)-(I-)]/[(I+)+(I-)]
 (Parsons, Flack and Wagner, Acta Cryst. B69 (2013) 249-259).
;
_refine_ls_abs_structure_Flack 0.05(5)
_refine_ls_extinction_method none
_refine_ls_goodness_of_fit_ref 1.027
_refine_ls_hydrogen_treatment mixed
_refine_ls_matrix_type full
_refine_ls_number_parameters 185
_refine_ls_number_reflns 2665
_refine_ls_number_restraints 126
_refine_ls_restrained_S_all 1.091
_refine_ls_R_factor_all 0.0688
_refine_ls_R_factor_gt 0.0463
_refine_ls_shift/su_max 0.000
_refine_ls_shift/su_mean 0.000
_refine_ls_structure_factor_coef Fsqd
_refine_ls_weighting_details 'w=1/[\s^2^(Fo^2^)+(0.0575P)^2^+0.3018P] where P=(Fo^2^+2Fc^2^)/3'
_refine_ls_weighting_scheme calc
_refine_ls_wR_factor_gt 0.1207
_refine_ls_wR_factor_ref 0.1335
_reflns_Friedel_coverage 0.677
_reflns_Friedel_fraction_full 1.000
_reflns_Friedel_fraction_max 1.000
_reflns_number_gt 1930
_reflns_number_total 2666
_reflns_threshold_expression 'I > 2\s(I)'
_cod_data_source_file d2ob01898e2.cif
_cod_data_source_block BN0912
_cod_depositor_comments 'Adding full bibliography for 7159025.cif.'
_cod_original_cell_volume 1464.58(16)
_cod_database_code 7159025
_shelx_shelxl_version_number 2018/3
_chemical_oxdiff_formula 'C18 H13 N S'
_shelx_space_group_comment
;
The symmetry employed for this shelxl refinement is uniquely defined
by the following loop, which should always be used as a source of
symmetry information in preference to the above space-group names.
They are only intended as comments.
;
_shelx_estimated_absorpt_t_max 0.992
_shelx_estimated_absorpt_t_min 0.955
_olex2_refinement_description
;
1. Fixed Uiso
 At 1.2 times of:
  All C(H) groups
2. Rigid bond restraints
 S1, C1, C2, C3, C4, C5, C6, C7, C8, C9, C10, C11, C12
 with sigma for 1-2 distances of 0.005 and sigma for 1-3 distances of 0.005
3. Uiso/Uaniso restraints and constraints
S1 \\sim C1 \\sim C2 \\sim C3 \\sim C4 \\sim C5 \\sim C6 \\sim C7 \\sim C8
\\sim C9 \\sim C10 \\sim C11 \\sim C12: within 2A with sigma of 0.01 and sigma
for terminal atoms of 0.01 within 2A
4.a Aromatic/amide H refined with riding coordinates:
 C2(H2), C7(H7), C8(H8), C9(H9), C10(H10), C11(H11), C12(H12), C14(H14),
 C15(H15), C16(H16), C17(H17), C18(H18)
;
_olex2_submission_special_instructions 'No special instructions were received'
_oxdiff_exptl_absorpt_empirical_details
;
Empirical correction (ABSPACK) includes:
- Absorption correction using spherical harmonics
- Frame scaling
;
_oxdiff_exptl_absorpt_empirical_full_max 3.778
_oxdiff_exptl_absorpt_empirical_full_min 0.578

loop_
_space_group_symop_operation_xyz
'x, y, z'
'-x+1/2, -y, z+1/2'
'-x, y+1/2, -z+1/2'
'x+1/2, -y+1/2, -z'

loop_
_atom_site_label
_atom_site_type_symbol
_atom_site_fract_x
_atom_site_fract_y
_atom_site_fract_z
_atom_site_U_iso_or_equiv
_atom_site_adp_type
_atom_site_occupancy
_atom_site_site_symmetry_order
_atom_site_calc_flag
_atom_site_refinement_flags_posn
_atom_site_refinement_flags_adp
_atom_site_refinement_flags_occupancy
_atom_site_disorder_assembly
_atom_site_disorder_group
S1 S 0.5682(3) -0.08128(14) 0.35436(4) 0.1139(5) Uani 1 1 d . U . . .
N1 N 0.9060(6) 0.3335(4) 0.35417(11) 0.0787(9) Uani 1 1 d . . . . .
H1 H 1.010(11) 0.326(8) 0.3730(19) 0.16(2) Uiso 1 1 d . . . . .
C1 C 0.7450(7) 0.2043(5) 0.36054(12) 0.0724(9) Uani 1 1 d . U . . .
C2 C 0.7712(8) 0.0587(5) 0.33942(15) 0.0936(12) Uani 1 1 d . U . . .
H2 H 0.887805 0.038689 0.319065 0.112 Uiso 1 1 calc R U . . .
C3 C 0.4355(8) 0.0552(5) 0.38985(14) 0.0904(10) Uani 1 1 d . U . . .
C4 C 0.5468(7) 0.2058(4) 0.39005(11) 0.0706(8) Uani 1 1 d . U . . .
C5 C 0.4589(7) 0.3357(5) 0.41801(11) 0.0782(9) Uani 1 1 d . U . . .
C6 C 0.2572(8) 0.3007(7) 0.44442(14) 0.1040(13) Uani 1 1 d . U . . .
C7 C 0.1532(8) 0.1446(8) 0.44283(17) 0.1181(16) Uani 1 1 d . U . . .
H7 H 0.023645 0.124174 0.460143 0.142 Uiso 1 1 calc R U . . .
C8 C 0.2383(9) 0.0239(8) 0.41660(19) 0.1152(15) Uani 1 1 d . U . . .
H8 H 0.168015 -0.076584 0.416354 0.138 Uiso 1 1 calc R U . . .
C9 C 0.1634(10) 0.4303(9) 0.47139(17) 0.1336(18) Uani 1 1 d . U . . .
H9 H 0.034640 0.412324 0.489117 0.160 Uiso 1 1 calc R U . . .
C10 C 0.2670(12) 0.5789(9) 0.47034(19) 0.1388(19) Uani 1 1 d . U . . .
H10 H 0.202061 0.661580 0.486757 0.167 Uiso 1 1 calc R U . . .
C11 C 0.4620(12) 0.6102(7) 0.44610(15) 0.1208(16) Uani 1 1 d . U . . .
H11 H 0.529358 0.711644 0.447119 0.145 Uiso 1 1 calc R U . . .
C12 C 0.5591(9) 0.4924(5) 0.42018(13) 0.0913(11) Uani 1 1 d . U . . .
H12 H 0.691570 0.515199 0.403901 0.110 Uiso 1 1 calc R U . . .
C13 C 0.8772(6) 0.4573(4) 0.32347(11) 0.0621(9) Uani 1 1 d . . . . .
C14 C 0.6804(6) 0.4673(4) 0.29640(12) 0.0682(9) Uani 1 1 d . . . . .
H14 H 0.562361 0.391668 0.299067 0.082 Uiso 1 1 calc R U . . .
C15 C 0.6613(7) 0.5898(5) 0.26559(13) 0.0787(11) Uani 1 1 d . . . . .
H15 H 0.530526 0.595100 0.247755 0.094 Uiso 1 1 calc R U . . .
C16 C 0.8350(8) 0.7043(5) 0.26117(14) 0.0881(12) Uani 1 1 d . . . . .
H16 H 0.821988 0.784954 0.240270 0.106 Uiso 1 1 calc R U . . .
C17 C 1.0277(7) 0.6971(5) 0.28817(15) 0.0874(12) Uani 1 1 d . . . . .
H17 H 1.143616 0.774247 0.285636 0.105 Uiso 1 1 calc R U . . .
C18 C 1.0493(6) 0.5759(5) 0.31895(13) 0.0767(10) Uani 1 1 d . . . . .
H18 H 1.179734 0.572860 0.336902 0.092 Uiso 1 1 calc R U . . .

loop_
_atom_site_aniso_label
_atom_site_aniso_U_11
_atom_site_aniso_U_22
_atom_site_aniso_U_33
_atom_site_aniso_U_23
_atom_site_aniso_U_13
_atom_site_aniso_U_12
S1 0.1476(12) 0.0752(7) 0.1188(9) 0.0072(6) -0.0136(9) -0.0195(8)
N1 0.071(2) 0.086(2) 0.080(2) 0.0159(18) -0.0136(18) -0.0091(18)
C1 0.076(2) 0.073(2) 0.069(2) 0.0091(18) -0.0109(17) 0.0026(18)
C2 0.108(3) 0.080(2) 0.092(3) 0.002(2) -0.001(2) 0.004(2)
C3 0.089(2) 0.093(2) 0.090(2) 0.033(2) -0.014(2) -0.008(2)
C4 0.070(2) 0.0751(19) 0.0664(18) 0.0182(16) -0.0145(16) 0.0010(17)
C5 0.075(2) 0.100(2) 0.0597(18) 0.0189(18) -0.0088(17) 0.019(2)
C6 0.086(3) 0.151(3) 0.075(2) 0.036(3) 0.000(2) 0.028(3)
C7 0.075(3) 0.178(4) 0.101(3) 0.065(3) 0.008(2) 0.001(3)
C8 0.094(3) 0.131(4) 0.121(4) 0.062(3) -0.013(2) -0.024(3)
C9 0.121(4) 0.200(4) 0.081(3) 0.031(3) 0.015(3) 0.061(4)
C10 0.168(5) 0.163(4) 0.086(3) 0.007(4) 0.005(3) 0.077(4)
C11 0.164(4) 0.114(3) 0.084(3) -0.009(3) -0.012(3) 0.044(3)
C12 0.108(3) 0.089(2) 0.077(2) 0.002(2) -0.009(2) 0.023(2)
C13 0.0562(19) 0.065(2) 0.0651(19) -0.0043(16) 0.0030(17) 0.0029(16)
C14 0.058(2) 0.069(2) 0.078(2) 0.0003(19) -0.0032(18) -0.0049(18)
C15 0.076(2) 0.085(3) 0.076(2) 0.008(2) -0.0070(19) 0.010(2)
C16 0.086(3) 0.081(3) 0.097(3) 0.026(2) 0.021(2) 0.011(2)
C17 0.068(2) 0.075(2) 0.119(3) 0.011(3) 0.023(3) -0.006(2)
C18 0.0559(19) 0.083(2) 0.091(2) -0.004(2) 0.001(2) -0.005(2)

loop_
_atom_type_symbol
_atom_type_description
_atom_type_scat_dispersion_real
_atom_type_scat_dispersion_imag
_atom_type_scat_source
C C 0.0033 0.0016 'International Tables Vol C Tables 4.2.6.8 and 6.1.1.4'
H H 0.0000 0.0000 'International Tables Vol C Tables 4.2.6.8 and 6.1.1.4'
N N 0.0061 0.0033 'International Tables Vol C Tables 4.2.6.8 and 6.1.1.4'
S S 0.1246 0.1234 'International Tables Vol C Tables 4.2.6.8 and 6.1.1.4'

loop_
_geom_angle_atom_site_label_1
_geom_angle_atom_site_label_2
_geom_angle_atom_site_label_3
_geom_angle
_geom_angle_site_symmetry_1
_geom_angle_site_symmetry_3
_geom_angle_publ_flag
C2 S1 C3 91.2(2) . . ?
C1 N1 H1 109(5) . . ?
C13 N1 H1 127(5) . . ?
C13 N1 C1 124.5(3) . . ?
N1 C1 C4 125.8(3) . . ?
C2 C1 N1 121.7(4) . . ?
C2 C1 C4 112.5(4) . . ?
S1 C2 H2 123.3 . . ?
C1 C2 S1 113.5(4) . . ?
C1 C2 H2 123.3 . . ?
C4 C3 S1 112.6(3) . . ?
C4 C3 C8 121.6(5) . . ?
C8 C3 S1 125.9(4) . . ?
C1 C4 C5 129.6(4) . . ?
C3 C4 C1 110.3(4) . . ?
C3 C4 C5 120.1(4) . . ?
C6 C5 C4 116.9(4) . . ?
C12 C5 C4 124.1(4) . . ?
C12 C5 C6 118.9(4) . . ?
C5 C6 C9 117.6(5) . . ?
C7 C6 C5 120.0(5) . . ?
C7 C6 C9 122.3(5) . . ?
C6 C7 H7 118.9 . . ?
C8 C7 C6 122.3(5) . . ?
C8 C7 H7 118.9 . . ?
C3 C8 H8 120.5 . . ?
C7 C8 C3 119.0(5) . . ?
C7 C8 H8 120.5 . . ?
C6 C9 H9 120.3 . . ?
C10 C9 C6 119.5(6) . . ?
C10 C9 H9 120.3 . . ?
C9 C10 H10 118.7 . . ?
C11 C10 C9 122.7(6) . . ?
C11 C10 H10 118.7 . . ?
C10 C11 H11 119.8 . . ?
C10 C11 C12 120.4(6) . . ?
C12 C11 H11 119.8 . . ?
C5 C12 H12 119.6 . . ?
C11 C12 C5 120.9(5) . . ?
C11 C12 H12 119.6 . . ?
N1 C13 C14 122.1(3) . . ?
N1 C13 C18 119.9(3) . . ?
C14 C13 C18 118.0(3) . . ?
C13 C14 H14 119.9 . . ?
C15 C14 C13 120.3(3) . . ?
C15 C14 H14 119.9 . . ?
C14 C15 H15 119.6 . . ?
C16 C15 C14 120.8(4) . . ?
C16 C15 H15 119.6 . . ?
C15 C16 H16 120.3 . . ?
C17 C16 C15 119.4(4) . . ?
C17 C16 H16 120.3 . . ?
C16 C17 H17 119.7 . . ?
C16 C17 C18 120.5(4) . . ?
C18 C17 H17 119.7 . . ?
C13 C18 H18 119.5 . . ?
C17 C18 C13 121.0(4) . . ?
C17 C18 H18 119.5 . . ?

loop_
_geom_bond_atom_site_label_1
_geom_bond_atom_site_label_2
_geom_bond_distance
_geom_bond_site_symmetry_2
_geom_bond_publ_flag
S1 C2 1.713(5) . ?
S1 C3 1.747(5) . ?
N1 H1 0.83(6) . ?
N1 C1 1.434(5) . ?
N1 C13 1.404(5) . ?
C1 C2 1.381(6) . ?
C1 C4 1.454(5) . ?
C2 H2 0.9300 . ?
C3 C4 1.409(5) . ?
C3 C8 1.423(7) . ?
C4 C5 1.468(6) . ?
C5 C6 1.444(6) . ?
C5 C12 1.428(6) . ?
C6 C7 1.432(8) . ?
C6 C9 1.461(8) . ?
C7 H7 0.9300 . ?
C7 C8 1.376(8) . ?
C8 H8 0.9300 . ?
C9 H9 0.9300 . ?
C9 C10 1.375(8) . ?
C10 H10 0.9300 . ?
C10 C11 1.370(9) . ?
C11 H11 0.9300 . ?
C11 C12 1.380(6) . ?
C12 H12 0.9300 . ?
C13 C14 1.405(5) . ?
C13 C18 1.406(5) . ?
C14 H14 0.9300 . ?
C14 C15 1.393(5) . ?
C15 H15 0.9300 . ?
C15 C16 1.388(6) . ?
C16 H16 0.9300 . ?
C16 C17 1.383(6) . ?
C17 H17 0.9300 . ?
C17 C18 1.385(5) . ?
C18 H18 0.9300 . ?

loop_
_geom_torsion_atom_site_label_1
_geom_torsion_atom_site_label_2
_geom_torsion_atom_site_label_3
_geom_torsion_atom_site_label_4
_geom_torsion
_geom_torsion_site_symmetry_1
_geom_torsion_site_symmetry_2
_geom_torsion_site_symmetry_3
_geom_torsion_site_symmetry_4
_geom_torsion_publ_flag
S1 C3 C4 C1 -0.6(4) . . . . ?
S1 C3 C4 C5 180.0(2) . . . . ?
S1 C3 C8 C7 -179.8(4) . . . . ?
N1 C1 C2 S1 176.5(3) . . . . ?
N1 C1 C4 C3 -176.4(3) . . . . ?
N1 C1 C4 C5 2.9(5) . . . . ?
N1 C13 C14 C15 -178.4(3) . . . . ?
N1 C13 C18 C17 178.4(4) . . . . ?
C1 N1 C13 C14 1.5(5) . . . . ?
C1 N1 C13 C18 -178.1(3) . . . . ?
C1 C4 C5 C6 -179.4(3) . . . . ?
C1 C4 C5 C12 1.1(6) . . . . ?
C2 S1 C3 C4 -0.1(3) . . . . ?
C2 S1 C3 C8 -179.5(4) . . . . ?
C2 C1 C4 C3 1.2(4) . . . . ?
C2 C1 C4 C5 -179.5(3) . . . . ?
C3 S1 C2 C1 0.7(4) . . . . ?
C3 C4 C5 C6 -0.1(5) . . . . ?
C3 C4 C5 C12 -179.6(3) . . . . ?
C4 C1 C2 S1 -1.2(4) . . . . ?
C4 C3 C8 C7 0.8(7) . . . . ?
C4 C5 C6 C7 0.5(5) . . . . ?
C4 C5 C6 C9 -178.2(4) . . . . ?
C4 C5 C12 C11 177.7(4) . . . . ?
C5 C6 C7 C8 -0.2(7) . . . . ?
C5 C6 C9 C10 0.7(7) . . . . ?
C6 C5 C12 C11 -1.8(6) . . . . ?
C6 C7 C8 C3 -0.4(8) . . . . ?
C6 C9 C10 C11 -2.5(9) . . . . ?
C7 C6 C9 C10 -177.9(5) . . . . ?
C8 C3 C4 C1 178.9(4) . . . . ?
C8 C3 C4 C5 -0.5(6) . . . . ?
C9 C6 C7 C8 178.4(4) . . . . ?
C9 C10 C11 C12 2.2(8) . . . . ?
C10 C11 C12 C5 0.1(7) . . . . ?
C12 C5 C6 C7 180.0(4) . . . . ?
C12 C5 C6 C9 1.3(5) . . . . ?
C13 N1 C1 C2 94.0(5) . . . . ?
C13 N1 C1 C4 -88.6(5) . . . . ?
C13 C14 C15 C16 -0.2(6) . . . . ?
C14 C13 C18 C17 -1.2(5) . . . . ?
C14 C15 C16 C17 -0.8(6) . . . . ?
C15 C16 C17 C18 0.9(6) . . . . ?
C16 C17 C18 C13 0.2(6) . . . . ?
C18 C13 C14 C15 1.2(5) . . . . ?
